data_2014338
loop_
_publ_author_name
'Hamamci, Sevim'
'Yilmaz, Veysel T.'
'B\"uy\"ukg\"ung\"or, Orhan'

_publ_section_title
;
 Monoclinic and triclinic concomitant polymorphs of
 di-\m-pyridazine-1\k^2^<i>N</i>:2\k^2^<i>N</i>'-bis[(saccharinato)silver(I)]
;
_journal_coeditor_code GD1419
_journal_issue 1
_journal_name_full 'Acta Crystallographica Section C'
_journal_page_first m1
_journal_page_last m3
_journal_paper_doi 10.1107/S0108270105036334
_journal_volume 62
_journal_year 2006
_chemical_formula_iupac '[Ag2 (C7 H4 N O3 S)2 (C4 H4 N2)2]'
_chemical_formula_moiety 'C22 H16 Ag2 N6 O6 S2'
_chemical_formula_sum 'C22 H16 Ag2 N6 O6 S2'
_chemical_formula_weight 740.27
_chemical_name_systematic
;
di-\m-pyridazine-1\k^2^N:2\kN'-bis[(saccharinato)silver(I)]
;
_space_group_IT_number 2
_symmetry_cell_setting triclinic
_symmetry_space_group_name_Hall '-P 1'
_symmetry_space_group_name_H-M 'P -1'
_atom_sites_solution_hydrogens geom
_atom_sites_solution_primary direct
_atom_sites_solution_secondary difmap
_audit_creation_method SHELXL-97
_cell_angle_alpha 73.090(9)
_cell_angle_beta 83.087(10)
_cell_angle_gamma 71.148(9)
_cell_formula_units_Z 1
_cell_length_a 7.3231(8)
_cell_length_b 7.7516(9)
_cell_length_c 11.5389(14)
_cell_measurement_reflns_used 10253
_cell_measurement_temperature 100(2)
_cell_measurement_theta_max 28.03
_cell_measurement_theta_min 2.88
_cell_volume 592.82(13)
_computing_cell_refinement X-AREA
_computing_data_collection 'X-AREA (Stoe & Cie, 2002)'
_computing_data_reduction 'X-RED (Stoe & Cie, 2002)'
_computing_molecular_graphics 'ORTEP-3 (Farrugia, 1997)'
_computing_publication_material 'WinGX (Farrugia, 1999)'
_computing_structure_refinement 'SHELXL97 (Sheldrick, 1997)'
_computing_structure_solution 'SHELXS97 (Sheldrick, 1997)'
_diffrn_ambient_temperature 100(2)
_diffrn_detector_area_resol_mean 6.67
_diffrn_measured_fraction_theta_full 0.999
_diffrn_measured_fraction_theta_max 0.999
_diffrn_measurement_device_type 'STOE IPDS-2'
_diffrn_measurement_method '\w scans'
_diffrn_radiation_monochromator graphite
_diffrn_radiation_source 'fine-focus sealed tube'
_diffrn_radiation_type MoK\a
_diffrn_radiation_wavelength 0.71073
_diffrn_reflns_av_R_equivalents 0.0991
_diffrn_reflns_av_sigmaI/netI 0.0678
_diffrn_reflns_limit_h_max 9
_diffrn_reflns_limit_h_min -9
_diffrn_reflns_limit_k_max 10
_diffrn_reflns_limit_k_min -10
_diffrn_reflns_limit_l_max 15
_diffrn_reflns_limit_l_min -14
_diffrn_reflns_number 10253
_diffrn_reflns_theta_full 25.99
_diffrn_reflns_theta_max 27.57
_diffrn_reflns_theta_min 2.88
_diffrn_standards_decay_% <2
_diffrn_standards_number 0
_exptl_absorpt_coefficient_mu 1.882
_exptl_absorpt_correction_T_max 0.5786
_exptl_absorpt_correction_T_min 0.3682
_exptl_absorpt_correction_type integration
_exptl_absorpt_process_details '(X-RED; Stoe & Cie, 2002)'
_exptl_crystal_colour colourless
_exptl_crystal_density_diffrn 2.074
_exptl_crystal_density_method 'not measured'
_exptl_crystal_description 'prismatic stick'
_exptl_crystal_F_000 364
_exptl_crystal_size_max 0.600
_exptl_crystal_size_mid 0.510
_exptl_crystal_size_min 0.330
_refine_diff_density_max 0.738
_refine_diff_density_min -1.185
_refine_ls_extinction_method none
_refine_ls_goodness_of_fit_ref 1.083
_refine_ls_hydrogen_treatment constr
_refine_ls_matrix_type full
_refine_ls_number_parameters 172
_refine_ls_number_reflns 2320
_refine_ls_number_restraints 0
_refine_ls_restrained_S_all 1.083
_refine_ls_R_factor_all 0.0289
_refine_ls_R_factor_gt 0.0251
_refine_ls_shift/su_max 0.001
_refine_ls_shift/su_mean 0.000
_refine_ls_structure_factor_coef Fsqd
_refine_ls_weighting_details 'calc w=1/[\s^2^(Fo^2^)+(0.03P)^2^+0.5506P] where P=(Fo^2^+2Fc^2^)/3'
_refine_ls_weighting_scheme calc
_refine_ls_wR_factor_gt 0.0658
_refine_ls_wR_factor_ref 0.0664
_reflns_number_gt 2650
_reflns_number_total 2737
_reflns_threshold_expression I>2\s(I)
_cod_data_source_file gd1419.cif
_cod_data_source_block II
_cod_original_cell_volume 592.82(12)
_cod_original_sg_symbol_Hall '-P 1n'
_cod_database_code 2014338
_cod_database_fobs_code 2014338

loop_
_symmetry_equiv_pos_as_xyz
'x, y, z'
'-x, -y, -z'

loop_
_atom_site_label
_atom_site_fract_x
_atom_site_fract_y
_atom_site_fract_z
_atom_site_U_iso_or_equiv
_atom_site_adp_type
_atom_site_calc_flag
_atom_site_refinement_flags
_atom_site_occupancy
_atom_site_disorder_assembly
_atom_site_disorder_group
_atom_site_type_symbol
C1 0.2961(4) 0.6328(3) 0.8038(3) 0.0184(5) Uani d . 1 . . C
C2 0.2856(4) 0.7137(4) 0.8978(3) 0.0206(5) Uani d . 1 . . C
H2 0.3318 0.6410 0.9739 0.025 Uiso calc R 1 . . H
C3 0.2027(4) 0.9086(4) 0.8727(3) 0.0236(6) Uani d . 1 . . C
H3 0.1949 0.9686 0.9330 0.028 Uiso calc R 1 . . H
C4 0.1310(4) 1.0157(4) 0.7585(3) 0.0241(6) Uani d . 1 . . C
H4 0.0743 1.1458 0.7444 0.029 Uiso calc R 1 . . H
C5 0.1428(4) 0.9318(4) 0.6657(3) 0.0212(5) Uani d . 1 . . C
H5 0.0949 1.0036 0.5897 0.025 Uiso calc R 1 . . H
C6 0.2285(4) 0.7371(4) 0.6895(2) 0.0187(5) Uani d . 1 . . C
C7 0.2542(4) 0.6145(3) 0.6054(3) 0.0192(5) Uani d . 1 . . C
C8 0.2204(4) 0.4099(4) 0.3283(3) 0.0205(5) Uani d . 1 . . C
H8 0.1923 0.5083 0.3648 0.025 Uiso calc R 1 . . H
C9 0.1538(4) 0.4492(4) 0.2127(3) 0.0216(5) Uani d . 1 . . C
H9 0.0847 0.5715 0.1719 0.026 Uiso calc R 1 . . H
C10 0.1926(4) 0.3040(4) 0.1612(3) 0.0223(5) Uani d . 1 . . C
H10 0.1497 0.3229 0.0846 0.027 Uiso calc R 1 . . H
C11 0.2997(4) 0.1248(4) 0.2281(3) 0.0214(5) Uani d . 1 . . C
H11 0.3274 0.0237 0.1942 0.026 Uiso calc R 1 . . H
N1 0.3338(3) 0.4268(3) 0.6626(2) 0.0201(4) Uani d . 1 . . N
N2 0.3230(3) 0.2371(3) 0.3892(2) 0.0198(4) Uani d . 1 . . N
N3 0.3635(3) 0.0922(3) 0.3375(2) 0.0205(5) Uani d . 1 . . N
O1 0.2573(3) 0.2919(2) 0.88383(18) 0.0223(4) Uani d . 1 . . O
O2 0.5813(3) 0.3087(3) 0.82572(19) 0.0241(4) Uani d . 1 . . O
O3 0.2102(3) 0.6773(3) 0.49987(18) 0.0252(4) Uani d . 1 . . O
S1 0.37842(9) 0.39200(8) 0.80332(6) 0.01781(14) Uani d . 1 . . S
Ag1 0.44028(3) 0.19733(2) 0.571644(17) 0.02225(9) Uani d . 1 . . Ag

loop_
_atom_site_aniso_label
_atom_site_aniso_U_11
_atom_site_aniso_U_22
_atom_site_aniso_U_33
_atom_site_aniso_U_12
_atom_site_aniso_U_13
_atom_site_aniso_U_23
C1 0.0176(11) 0.0136(11) 0.0254(14) -0.0065(9) -0.0016(10) -0.0048(9)
C2 0.0233(12) 0.0199(12) 0.0209(14) -0.0086(10) -0.0017(10) -0.0061(10)
C3 0.0256(13) 0.0241(13) 0.0277(15) -0.0108(11) 0.0013(11) -0.0140(11)
C4 0.0244(13) 0.0160(11) 0.0322(16) -0.0063(10) 0.0003(11) -0.0074(11)
C5 0.0218(12) 0.0171(12) 0.0241(14) -0.0082(10) -0.0006(10) -0.0020(10)
C6 0.0199(11) 0.0202(12) 0.0189(13) -0.0102(10) 0.0012(10) -0.0057(10)
C7 0.0183(11) 0.0160(11) 0.0235(15) -0.0069(9) 0.0020(10) -0.0049(10)
C8 0.0212(12) 0.0161(11) 0.0241(14) -0.0046(9) -0.0021(10) -0.0058(10)
C9 0.0197(12) 0.0205(12) 0.0234(14) -0.0060(10) -0.0021(10) -0.0034(10)
C10 0.0206(12) 0.0266(13) 0.0205(14) -0.0089(10) -0.0018(10) -0.0051(10)
C11 0.0208(12) 0.0207(12) 0.0238(14) -0.0058(10) -0.0015(10) -0.0077(10)
N1 0.0258(11) 0.0151(10) 0.0198(12) -0.0051(8) -0.0028(9) -0.0060(8)
N2 0.0231(10) 0.0164(10) 0.0205(12) -0.0059(8) 0.0006(9) -0.0064(8)
N3 0.0233(11) 0.0152(10) 0.0237(12) -0.0054(8) -0.0001(9) -0.0070(8)
O1 0.0291(10) 0.0178(8) 0.0217(10) -0.0102(7) -0.0022(8) -0.0036(7)
O2 0.0241(9) 0.0188(9) 0.0287(11) -0.0030(7) -0.0067(8) -0.0067(8)
O3 0.0358(10) 0.0206(9) 0.0192(11) -0.0080(8) -0.0023(8) -0.0053(8)
S1 0.0212(3) 0.0140(3) 0.0195(3) -0.0055(2) -0.0030(2) -0.0053(2)
Ag1 0.03078(13) 0.01544(12) 0.01939(14) -0.00346(8) -0.00270(9) -0.00617(8)

loop_
_atom_type_symbol
_atom_type_description
_atom_type_scat_dispersion_real
_atom_type_scat_dispersion_imag
_atom_type_scat_source
C C 0.0033 0.0016 'International Tables Vol C Tables 4.2.6.8 and 6.1.1.4'
H H 0.0000 0.0000 'International Tables Vol C Tables 4.2.6.8 and 6.1.1.4'
N N 0.0061 0.0033 'International Tables Vol C Tables 4.2.6.8 and 6.1.1.4'
O O 0.0106 0.0060 'International Tables Vol C Tables 4.2.6.8 and 6.1.1.4'
S S 0.1246 0.1234 'International Tables Vol C Tables 4.2.6.8 and 6.1.1.4'
Ag Ag -0.8971 1.1015 'International Tables Vol C Tables 4.2.6.8 and 6.1.1.4'

loop_
_geom_angle_atom_site_label_1
_geom_angle_atom_site_label_2
_geom_angle_atom_site_label_3
_geom_angle_site_symmetry_1
_geom_angle_site_symmetry_3
_geom_angle
_geom_angle_publ_flag
C2 C1 C6 . . 123.0(2) ?
C2 C1 S1 . . 129.7(2) ?
C6 C1 S1 . . 107.2(2) ?
C1 C2 C3 . . 116.8(3) ?
C1 C2 H2 . . 121.6 ?
C3 C2 H2 . . 121.6 ?
C2 C3 C4 . . 121.0(3) ?
C2 C3 H3 . . 119.5 ?
C4 C3 H3 . . 119.5 ?
C5 C4 C3 . . 121.2(2) ?
C5 C4 H4 . . 119.4 ?
C3 C4 H4 . . 119.4 ?
C4 C5 C6 . . 118.1(3) ?
C4 C5 H5 . . 121.0 ?
C6 C5 H5 . . 121.0 ?
C1 C6 C5 . . 119.9(3) ?
C1 C6 C7 . . 112.2(2) ?
C5 C6 C7 . . 127.9(3) ?
O3 C7 N1 . . 125.2(3) ?
O3 C7 C6 . . 123.2(2) ?
N1 C7 C6 . . 111.6(2) ?
N2 C8 C9 . . 122.8(2) ?
N2 C8 H8 . . 118.6 ?
C9 C8 H8 . . 118.6 ?
C10 C9 C8 . . 118.1(2) ?
C10 C9 H9 . . 120.9 ?
C8 C9 H9 . . 120.9 ?
C9 C10 C11 . . 117.3(3) ?
C9 C10 H10 . . 121.3 ?
C11 C10 H10 . . 121.3 ?
N3 C11 C10 . . 123.1(2) ?
N3 C11 H11 . . 118.4 ?
C10 C11 H11 . . 118.4 ?
C7 N1 S1 . . 112.50(19) ?
C7 N1 Ag1 . . 125.13(19) ?
S1 N1 Ag1 . . 121.53(11) ?
C8 N2 N3 . . 119.1(2) ?
C8 N2 Ag1 . . 119.04(18) ?
N3 N2 Ag1 . . 121.71(16) ?
C11 N3 N2 . . 119.4(2) ?
C11 N3 Ag1 . 2_656 119.65(17) ?
N2 N3 Ag1 . 2_656 120.72(17) ?
O2 S1 O1 . . 114.46(11) ?
O2 S1 N1 . . 111.56(12) ?
O1 S1 N1 . . 111.23(12) ?
O2 S1 C1 . . 112.10(12) ?
O1 S1 C1 . . 109.65(12) ?
N1 S1 C1 . . 96.45(12) ?
N1 Ag1 N2 . . 119.53(8) yes
N1 Ag1 N3 . 2_656 122.52(9) yes
N3 Ag1 N2 2_656 . 117.54(8) yes

loop_
_geom_bond_atom_site_label_1
_geom_bond_atom_site_label_2
_geom_bond_site_symmetry_2
_geom_bond_distance
_geom_bond_publ_flag
C1 C2 . 1.385(4) ?
C1 C6 . 1.384(4) ?
C1 S1 . 1.768(2) ?
C2 C3 . 1.390(4) ?
C2 H2 . 0.9300 ?
C3 C4 . 1.397(4) ?
C3 H3 . 0.9300 ?
C4 C5 . 1.387(4) ?
C4 H4 . 0.9300 ?
C5 C6 . 1.391(4) ?
C5 H5 . 0.9300 ?
C6 C7 . 1.503(4) ?
C7 O3 . 1.213(4) ?
C7 N1 . 1.371(3) ?
C8 N2 . 1.334(3) ?
C8 C9 . 1.391(4) ?
C8 H8 . 0.9300 ?
C9 C10 . 1.357(4) ?
C9 H9 . 0.9300 ?
C10 C11 . 1.400(4) ?
C10 H10 . 0.9300 ?
C11 N3 . 1.324(4) ?
C11 H11 . 0.9300 ?
N1 S1 . 1.623(2) ?
N2 N3 . 1.356(3) ?
O2 S1 . 1.438(2) ?
O1 S1 . 1.4418(19) ?
N1 Ag1 . 2.206(2) yes
N2 Ag1 . 2.270(2) yes
N3 Ag1 2_656 2.261(2) yes

loop_
_geom_hbond_atom_site_label_D
_geom_hbond_atom_site_label_H
_geom_hbond_atom_site_label_A
_geom_hbond_site_symmetry_A
_geom_hbond_distance_DH
_geom_hbond_distance_HA
_geom_hbond_distance_DA
_geom_hbond_angle_DHA
C3 H3 O1 1_565 0.93 2.58 3.163(3) 121
C8 H8 O3 . 0.93 2.35 3.236(3) 160
C9 H9 O1 2_566 0.93 2.47 3.152(3) 131
C10 H10 O1 1_554 0.93 2.41 3.203(4) 143
C11 H11 O2 2_656 0.93 2.52 3.410(3) 161

loop_
_geom_torsion_atom_site_label_1
_geom_torsion_atom_site_label_2
_geom_torsion_atom_site_label_3
_geom_torsion_atom_site_label_4
_geom_torsion_site_symmetry_4
_geom_torsion
C6 C1 C2 C3 . -0.1(4)
S1 C1 C2 C3 . -176.2(2)
C1 C2 C3 C4 . 1.1(4)
C2 C3 C4 C5 . -1.0(4)
C3 C4 C5 C6 . 0.0(4)
C2 C1 C6 C5 . -1.0(4)
S1 C1 C6 C5 . 175.9(2)
C2 C1 C6 C7 . -179.0(2)
S1 C1 C6 C7 . -2.1(3)
C4 C5 C6 C1 . 1.0(4)
C4 C5 C6 C7 . 178.6(2)
C1 C6 C7 O3 . -177.7(2)
C5 C6 C7 O3 . 4.5(4)
C1 C6 C7 N1 . 1.8(3)
C5 C6 C7 N1 . -176.0(2)
N2 C8 C9 C10 . 1.2(4)
C8 C9 C10 C11 . -0.8(4)
C9 C10 C11 N3 . -0.1(4)
O3 C7 N1 S1 . 179.0(2)
C6 C7 N1 S1 . -0.5(3)
O3 C7 N1 Ag1 . 9.4(4)
C6 C7 N1 Ag1 . -170.09(16)
C9 C8 N2 N3 . -0.6(4)
C9 C8 N2 Ag1 . 175.75(19)
C10 C11 N3 N2 . 0.7(4)
C10 C11 N3 Ag1 2_656 -174.0(2)
C8 N2 N3 C11 . -0.4(4)
Ag1 N2 N3 C11 . -176.60(18)
C8 N2 N3 Ag1 2_656 174.24(18)
Ag1 N2 N3 Ag1 2_656 -2.0(3)
C7 N1 S1 O2 . -117.49(19)
Ag1 N1 S1 O2 . 52.53(16)
C7 N1 S1 O1 . 113.38(19)
Ag1 N1 S1 O1 . -76.60(16)
C7 N1 S1 C1 . -0.6(2)
Ag1 N1 S1 C1 . 169.38(13)
C2 C1 S1 O2 . -65.3(3)
C6 C1 S1 O2 . 118.06(19)
C2 C1 S1 O1 . 62.9(3)
C6 C1 S1 O1 . -113.66(19)
C2 C1 S1 N1 . 178.2(2)
C6 C1 S1 N1 . 1.6(2)
C7 N1 Ag1 N3 2_656 163.75(19)
S1 N1 Ag1 N3 2_656 -4.96(18)
C7 N1 Ag1 N2 . -23.8(2)
S1 N1 Ag1 N2 . 167.46(12)
C8 N2 Ag1 N1 . 12.9(2)
N3 N2 Ag1 N1 . -170.85(17)
C8 N2 Ag1 N3 2_656 -174.31(18)
N3 N2 Ag1 N3 2_656 1.9(2)
